data_4034994
loop_
_publ_author_name
'Saha, Amrita'
'Bhattacharyya, Aditya'
'Talukdar, Ranadeep'
'Ghorai, Manas K.'

_publ_section_title
;
 Stereospecific Syntheses of Enaminonitriles and \b-Enaminoesters via
 Domino Ring-Opening Cyclization (DROC) of Activated Cyclopropanes with
 Pronucleophilic Malononitriles.
;
_journal_issue 4
_journal_name_full 'The Journal of organic chemistry'
_journal_page_first 2131
_journal_page_last 2144
_journal_paper_doi 10.1021/acs.joc.7b03033
_journal_volume 83
_journal_year 2018
_chemical_formula_moiety 'C17 H18 N2 O2'
_chemical_formula_sum 'C17 H18 N2 O2'
_chemical_formula_weight 282.33
_space_group_IT_number 2
_space_group_name_Hall '-P 1'
_space_group_name_H-M_alt 'P -1'
_symmetry_cell_setting triclinic
_symmetry_space_group_name_H-M 'P -1'
_atom_sites_solution_hydrogens geom
_atom_sites_solution_primary direct
_atom_sites_solution_secondary difmap
_audit_creation_method SHELXL-97
_cell_angle_alpha 88.607(5)
_cell_angle_beta 71.857(5)
_cell_angle_gamma 75.099(5)
_cell_formula_units_Z 2
_cell_length_a 7.840(5)
_cell_length_b 9.312(5)
_cell_length_c 11.055(5)
_cell_measurement_reflns_used 2112
_cell_measurement_temperature 100(2)
_cell_measurement_theta_max 25.1
_cell_measurement_theta_min 2.8
_cell_volume 739.8(7)
_computing_cell_refinement 'Bruker SMART'
_computing_data_collection 'Bruker SMART APEX'
_computing_data_reduction 'Bruker SAINT PLUS'
_computing_molecular_graphics 'Ortep-3 for Windows (Farrugia, 1997)'
_computing_publication_material 'WinGX publication routines (Farrugia, 1999)'
_computing_structure_refinement 'SHELXL-97 (Sheldrick, 1997)'
_computing_structure_solution 'SIR97(Altomare, et. al. 1999)'
_diffrn_ambient_temperature 100(2)
_diffrn_measured_fraction_theta_full 0.998
_diffrn_measured_fraction_theta_max 0.998
_diffrn_measurement_device_type 'CCD area detector'
_diffrn_measurement_method 'phi and omega scans'
_diffrn_radiation_monochromator graphite
_diffrn_radiation_source 'fine-focus sealed tube'
_diffrn_radiation_type MoK\a
_diffrn_radiation_wavelength 0.71073
_diffrn_reflns_av_R_equivalents 0.0377
_diffrn_reflns_av_sigmaI/netI 0.0410
_diffrn_reflns_limit_h_max 9
_diffrn_reflns_limit_h_min -9
_diffrn_reflns_limit_k_max 11
_diffrn_reflns_limit_k_min -11
_diffrn_reflns_limit_l_max 13
_diffrn_reflns_limit_l_min -13
_diffrn_reflns_number 9106
_diffrn_reflns_theta_full 25.13
_diffrn_reflns_theta_max 25.13
_diffrn_reflns_theta_min 2.83
_exptl_absorpt_coefficient_mu 0.084
_exptl_absorpt_correction_T_max 0.992
_exptl_absorpt_correction_T_min 0.983
_exptl_absorpt_correction_type empirical
_exptl_absorpt_process_details SADABS
_exptl_crystal_colour white
_exptl_crystal_density_diffrn 1.267
_exptl_crystal_density_method 'not measured'
_exptl_crystal_description block
_exptl_crystal_F_000 300
_exptl_crystal_size_max 0.20
_exptl_crystal_size_mid 0.20
_exptl_crystal_size_min 0.10
_refine_diff_density_max 0.205
_refine_diff_density_min -0.241
_refine_diff_density_rms 0.050
_refine_ls_extinction_method none
_refine_ls_goodness_of_fit_ref 1.075
_refine_ls_hydrogen_treatment mixed
_refine_ls_matrix_type full
_refine_ls_number_parameters 215
_refine_ls_number_reflns 2642
_refine_ls_number_restraints 0
_refine_ls_restrained_S_all 1.075
_refine_ls_R_factor_all 0.0617
_refine_ls_R_factor_gt 0.0448
_refine_ls_shift/su_max 0.006
_refine_ls_shift/su_mean 0.000
_refine_ls_structure_factor_coef Fsqd
_refine_ls_weighting_details 'calc w=1/[\s^2^(Fo^2^)+(0.0394P)^2^+0.3534P] where P=(Fo^2^+2Fc^2^)/3'
_refine_ls_weighting_scheme calc
_refine_ls_wR_factor_gt 0.0983
_refine_ls_wR_factor_ref 0.1055
_reflns_number_gt 2112
_reflns_number_total 2642
_reflns_threshold_expression >2sigma(I)
_cod_data_source_file jo7b03033_si_003.cif
_cod_data_source_block 11deca_0m
_cod_depositor_comments
;
The following automatic conversions were performed:

data item '_symmetry_cell_setting' value 'Triclinic' was changed to
'triclinic' in accordance with the
/home/data/users/saulius/crontab/automatic-downloads/current/ACS/lib/dictionaries/cif_core.dic
dictionary named 'cif_core.dic' version 2.4.2 last updated on
2011-04-26.

Automatic conversion script
Id: cif_fix_values 6909 2019-04-08 15:41:33Z antanas 
;
_cod_original_sg_symbol_H-M p-1
_cod_database_code 4034994

loop_
_symmetry_equiv_pos_as_xyz
'x, y, z'
'-x, -y, -z'

loop_
_atom_site_label
_atom_site_type_symbol
_atom_site_fract_x
_atom_site_fract_y
_atom_site_fract_z
_atom_site_U_iso_or_equiv
_atom_site_adp_type
_atom_site_occupancy
_atom_site_symmetry_multiplicity
_atom_site_calc_flag
_atom_site_refinement_flags
O2 O -0.25354(17) 0.88081(14) 0.80613(12) 0.0254(3) Uani 1 1 d .
O1 O -0.11488(19) 0.95384(14) 0.93504(12) 0.0302(4) Uani 1 1 d .
N1 N 0.4149(2) 0.36022(17) 0.97582(15) 0.0241(4) Uani 1 1 d .
N2 N 0.2304(2) 0.74561(19) 0.93235(15) 0.0239(4) Uani 1 1 d .
C17 C 0.0014(2) 0.7115(2) 0.83560(16) 0.0187(4) Uani 1 1 d .
C8 C 0.2665(2) 0.50973(19) 0.81333(16) 0.0168(4) Uani 1 1 d .
C9 C 0.4271(2) 0.51759(19) 0.69009(16) 0.0184(4) Uani 1 1 d .
H9A H 0.3731 0.5583 0.6246 0.022 Uiso 1 1 calc R
H9B H 0.4918 0.5865 0.7077 0.022 Uiso 1 1 calc R
C1 C 0.2553(3) 0.0578(2) 0.5441(2) 0.0306(5) Uani 1 1 d .
H1 H 0.2872 -0.0275 0.4912 0.037 Uiso 1 1 calc R
C4 C 0.1626(2) 0.31336(19) 0.70302(17) 0.0174(4) Uani 1 1 d .
C13 C 0.1591(2) 0.66799(19) 0.86886(16) 0.0178(4) Uani 1 1 d .
C10 C 0.5671(2) 0.3721(2) 0.63810(17) 0.0198(4) Uani 1 1 d .
C7 C 0.1069(2) 0.4496(2) 0.79265(17) 0.0177(4) Uani 1 1 d .
C5 C 0.2022(2) 0.3217(2) 0.57172(17) 0.0206(4) Uani 1 1 d .
H5 H 0.1975 0.4138 0.5366 0.025 Uiso 1 1 calc R
C12 C 0.3482(2) 0.42312(19) 0.90500(16) 0.0182(4) Uani 1 1 d .
C3 C 0.1686(2) 0.1737(2) 0.75317(19) 0.0232(4) Uani 1 1 d .
H3 H 0.1413 0.1654 0.8407 0.028 Uiso 1 1 calc R
C11 C 0.7407(3) 0.3411(2) 0.6349(2) 0.0304(5) Uani 1 1 d .
C15 C -0.0218(2) 0.58963(19) 0.76095(17) 0.0195(4) Uani 1 1 d .
H15A H 0.0168 0.6043 0.6703 0.023 Uiso 1 1 calc R
H15B H -0.1499 0.5838 0.7882 0.023 Uiso 1 1 calc R
C16 C -0.3790(3) 1.0275(2) 0.8262(2) 0.0378(6) Uani 1 1 d .
H16A H -0.4523 1.0454 0.9146 0.057 Uiso 1 1 calc R
H16B H -0.4596 1.0347 0.7751 0.057 Uiso 1 1 calc R
H16C H -0.3089 1.1001 0.8024 0.057 Uiso 1 1 calc R
C6 C 0.2485(3) 0.1957(2) 0.49257(19) 0.0255(4) Uani 1 1 d .
H6 H 0.2751 0.2032 0.4050 0.031 Uiso 1 1 calc R
C2 C 0.2146(3) 0.0478(2) 0.6741(2) 0.0303(5) Uani 1 1 d .
H2 H 0.2181 -0.0445 0.7088 0.036 Uiso 1 1 calc R
C14 C -0.1236(2) 0.8585(2) 0.86565(16) 0.0204(4) Uani 1 1 d .
H7 H 0.038(2) 0.4248(17) 0.8777(16) 0.008(4) Uiso 1 1 d .
H18 H 0.168(3) 0.837(3) 0.963(2) 0.033(6) Uiso 1 1 d .
H17 H 0.336(3) 0.702(2) 0.9483(19) 0.033(6) Uiso 1 1 d .
H11A H 0.829(3) 0.244(2) 0.600(2) 0.036(6) Uiso 1 1 d .
H11B H 0.792(3) 0.410(3) 0.666(2) 0.051(7) Uiso 1 1 d .
H10 H 0.525(3) 0.296(2) 0.6010(19) 0.030(5) Uiso 1 1 d .

loop_
_atom_site_aniso_label
_atom_site_aniso_U_11
_atom_site_aniso_U_22
_atom_site_aniso_U_33
_atom_site_aniso_U_23
_atom_site_aniso_U_13
_atom_site_aniso_U_12
O2 0.0213(7) 0.0220(7) 0.0291(7) 0.0008(6) -0.0121(6) 0.0064(6)
O1 0.0398(8) 0.0212(7) 0.0265(7) -0.0070(6) -0.0175(6) 0.0070(6)
N1 0.0245(8) 0.0224(9) 0.0242(9) 0.0010(7) -0.0106(7) -0.0002(7)
N2 0.0247(9) 0.0164(9) 0.0302(9) -0.0068(7) -0.0161(8) 0.0049(8)
C17 0.0198(9) 0.0181(10) 0.0162(9) -0.0003(7) -0.0067(7) -0.0004(8)
C8 0.0185(9) 0.0149(9) 0.0182(9) 0.0012(7) -0.0091(7) -0.0024(7)
C9 0.0188(9) 0.0182(10) 0.0200(9) 0.0012(7) -0.0080(8) -0.0058(8)
C1 0.0263(11) 0.0201(11) 0.0468(14) -0.0109(9) -0.0163(10) -0.0014(9)
C4 0.0107(8) 0.0169(9) 0.0250(10) 0.0005(7) -0.0071(7) -0.0027(7)
C13 0.0201(9) 0.0172(10) 0.0145(9) -0.0005(7) -0.0059(7) -0.0019(8)
C10 0.0194(9) 0.0191(10) 0.0199(10) -0.0007(8) -0.0044(8) -0.0056(8)
C7 0.0155(9) 0.0186(10) 0.0182(10) 0.0016(7) -0.0045(8) -0.0042(7)
C5 0.0185(9) 0.0177(10) 0.0269(10) -0.0002(8) -0.0105(8) -0.0028(8)
C12 0.0163(9) 0.0156(9) 0.0197(10) -0.0034(8) -0.0044(8) 0.0000(7)
C3 0.0186(9) 0.0207(10) 0.0314(11) 0.0053(8) -0.0099(8) -0.0050(8)
C11 0.0208(10) 0.0223(11) 0.0477(13) -0.0063(10) -0.0126(9) -0.0021(9)
C15 0.0161(9) 0.0196(10) 0.0217(10) -0.0013(8) -0.0080(7) -0.0001(7)
C16 0.0348(12) 0.0328(12) 0.0332(12) 0.0041(10) -0.0128(10) 0.0151(10)
C6 0.0218(10) 0.0268(11) 0.0293(11) -0.0053(9) -0.0129(8) -0.0023(8)
C2 0.0259(11) 0.0151(10) 0.0515(14) 0.0040(9) -0.0159(10) -0.0041(8)
C14 0.0204(9) 0.0220(10) 0.0157(9) 0.0031(8) -0.0056(8) -0.0004(8)

loop_
_atom_type_symbol
_atom_type_description
_atom_type_scat_dispersion_real
_atom_type_scat_dispersion_imag
_atom_type_scat_source
C C 0.0033 0.0016 'International Tables Vol C Tables 4.2.6.8 and 6.1.1.4'
H H 0.0000 0.0000 'International Tables Vol C Tables 4.2.6.8 and 6.1.1.4'
N N 0.0061 0.0033 'International Tables Vol C Tables 4.2.6.8 and 6.1.1.4'
O O 0.0106 0.0060 'International Tables Vol C Tables 4.2.6.8 and 6.1.1.4'

loop_
_geom_angle_atom_site_label_1
_geom_angle_atom_site_label_2
_geom_angle_atom_site_label_3
_geom_angle
C14 O2 C16 115.67(15)
C13 C17 C14 123.60(17)
C13 C17 C15 111.63(15)
C14 C17 C15 124.75(16)
C12 C8 C13 110.92(14)
C12 C8 C9 108.47(14)
C13 C8 C9 109.06(14)
C12 C8 C7 111.77(15)
C13 C8 C7 101.01(14)
C9 C8 C7 115.41(14)
C10 C9 C8 115.38(15)
C2 C1 C6 119.68(19)
C5 C4 C3 118.08(17)
C5 C4 C7 122.56(16)
C3 C4 C7 119.32(17)
N2 C13 C17 129.52(17)
N2 C13 C8 120.36(16)
C17 C13 C8 109.97(15)
C11 C10 C9 124.10(18)
C4 C7 C15 116.27(15)
C4 C7 C8 117.82(14)
C15 C7 C8 102.99(14)
C6 C5 C4 121.23(18)
N1 C12 C8 177.35(18)
C2 C3 C4 120.69(19)
C17 C15 C7 102.82(14)
C5 C6 C1 119.81(19)
C1 C2 C3 120.51(19)
O1 C14 O2 122.77(16)
O1 C14 C17 125.17(17)
O2 C14 C17 112.05(16)

loop_
_geom_bond_atom_site_label_1
_geom_bond_atom_site_label_2
_geom_bond_distance
O2 C14 1.347(2)
O2 C16 1.439(2)
O1 C14 1.216(2)
N1 C12 1.142(2)
N2 C13 1.343(2)
C17 C13 1.358(3)
C17 C14 1.440(3)
C17 C15 1.499(2)
C8 C12 1.478(2)
C8 C13 1.530(2)
C8 C9 1.556(3)
C8 C7 1.574(2)
C9 C10 1.500(3)
C1 C2 1.378(3)
C1 C6 1.387(3)
C4 C5 1.391(3)
C4 C3 1.397(3)
C4 C7 1.513(3)
C10 C11 1.306(3)
C7 C15 1.537(2)
C5 C6 1.381(3)
C3 C2 1.380(3)
